data_2022232
loop_
_publ_author_name
'Rodr\'iguez, Diego'
'Guerrero, Sergio Andr\'es'
'Palma, Alirio'
'Cobo, Justo'
'Glidewell, Christopher'

_publ_section_title
;
 4-Styrylquinolines from cyclocondensation reactions between
 (2-aminophenyl)chalcones and 1,3-diketones: crystal structures and
 regiochemistry
;
_journal_issue 9
_journal_name_full 'Acta Crystallographica Section C'
_journal_page_first
;
;
_journal_paper_doi 10.1107/S2053229620010803
_journal_volume 76
_journal_year 2020
_chemical_formula_moiety 'C28 H23 N O'
_chemical_formula_sum 'C28 H23 N O'
_chemical_formula_weight 389.47
_chemical_name_systematic
;
(E)-1-(2-Methyl-4-((E)-4-methylstyryl)quinolin-3-yl)-3-
phenyl-prop-2-en-1-one 
;
_space_group_crystal_system monoclinic
_space_group_IT_number 14
_space_group_name_Hall '-P 2yn'
_space_group_name_H-M_alt 'P 1 21/n 1'
_atom_sites_solution_hydrogens geom
_atom_sites_solution_primary difmap
_audit_creation_method SHELXL-2014
_cell_angle_alpha 90
_cell_angle_beta 114.132(2)
_cell_angle_gamma 90
_cell_formula_units_Z 4
_cell_length_a 10.8168(6)
_cell_length_b 17.3361(10)
_cell_length_c 12.8892(6)
_cell_measurement_reflns_used 5041
_cell_measurement_temperature 100(2)
_cell_measurement_theta_max 27.472
_cell_measurement_theta_min 2.350
_cell_volume 2205.8(2)
_computing_cell_refinement 'SAINT v8.38A (Bruker, 2017)'
_computing_data_collection 'APEX3 v2016.7-2 (Bruker, 2018)'
_computing_data_reduction 'SAINT v8.38A (Bruker, 2017)'
_computing_molecular_graphics 'PLATON (Spek, 2020)'
_computing_publication_material 'SHELXL-2014 (Sheldrick, 2015b) and PLATON (Spek, 2020)'
_computing_structure_refinement 'SHELXL-2014 (Sheldrick, 2015b)'
_computing_structure_solution 'SHELXT-2014/5 (Sheldrick, 2015a)'
_diffrn_ambient_temperature 100(2)
_diffrn_detector_type 'Bruker PHOTON II'
_diffrn_measured_fraction_theta_full 0.999
_diffrn_measured_fraction_theta_max 0.998
_diffrn_measurement_device_type 'Bruker D8 Venture'
_diffrn_measurement_method '\f and \w scans'
_diffrn_radiation_monochromator 'multilayer mirror'
_diffrn_radiation_type MoK\a
_diffrn_radiation_wavelength 0.71073
_diffrn_reflns_av_R_equivalents 0.0386
_diffrn_reflns_av_unetI/netI 0.0286
_diffrn_reflns_Laue_measured_fraction_full 0.999
_diffrn_reflns_Laue_measured_fraction_max 0.998
_diffrn_reflns_limit_h_max 14
_diffrn_reflns_limit_h_min -13
_diffrn_reflns_limit_k_max 21
_diffrn_reflns_limit_k_min -22
_diffrn_reflns_limit_l_max 16
_diffrn_reflns_limit_l_min -16
_diffrn_reflns_number 27250
_diffrn_reflns_point_group_measured_fraction_full 0.999
_diffrn_reflns_point_group_measured_fraction_max 0.998
_diffrn_reflns_theta_full 25.242
_diffrn_reflns_theta_max 27.472
_diffrn_reflns_theta_min 2.350
_diffrn_source 'INCOATEC high brilliance microfocus sealed tube'
_diffrn_standards_decay_% 0
_diffrn_standards_interval_count 0
_diffrn_standards_interval_time 0
_diffrn_standards_number 0
_exptl_absorpt_coefficient_mu 0.070
_exptl_absorpt_correction_T_max 0.988
_exptl_absorpt_correction_T_min 0.928
_exptl_absorpt_correction_type multi-scan
_exptl_absorpt_process_details 'SADABS 2016/2 (Bruker, 2016)'
_exptl_crystal_colour colourless
_exptl_crystal_density_diffrn 1.173
_exptl_crystal_description block
_exptl_crystal_F_000 824
_exptl_crystal_size_max 0.240
_exptl_crystal_size_mid 0.180
_exptl_crystal_size_min 0.170
_refine_diff_density_max 0.257
_refine_diff_density_min -0.204
_refine_diff_density_rms 0.039
_refine_ls_extinction_method none
_refine_ls_goodness_of_fit_ref 1.015
_refine_ls_hydrogen_treatment constr
_refine_ls_matrix_type full
_refine_ls_number_parameters 273
_refine_ls_number_reflns 5040
_refine_ls_number_restraints 0
_refine_ls_restrained_S_all 1.015
_refine_ls_R_factor_all 0.0547
_refine_ls_R_factor_gt 0.0439
_refine_ls_shift/su_max 0.001
_refine_ls_shift/su_mean 0.000
_refine_ls_structure_factor_coef Fsqd
_refine_ls_weighting_details 'w=1/[\s^2^(Fo^2^)+(0.0429P)^2^+1.1410P] where P=(Fo^2^+2Fc^2^)/3'
_refine_ls_weighting_scheme calc
_refine_ls_wR_factor_gt 0.1043
_refine_ls_wR_factor_ref 0.1103
_reflns_Friedel_coverage 0.000
_reflns_number_gt 4180
_reflns_number_total 5040
_reflns_threshold_expression 'I > 2\s(I)'
_cod_data_source_file sk3755sup14.cif
_cod_data_source_block VIII
_cod_original_sg_symbol_H-M 'P 21/n'
_cod_database_code 2022232
_shelx_space_group_comment
;
The symmetry employed for this shelxl refinement is uniquely defined
by the following loop, which should always be used as a source of
symmetry information in preference to the above space-group names.
They are only intended as comments.
;
_shelx_estimated_absorpt_t_min 0.983
_shelx_estimated_absorpt_t_max 0.988
_shelxl_version_number 2014-3

loop_
_space_group_symop_operation_xyz
'x, y, z'
'-x+1/2, y+1/2, -z+1/2'
'-x, -y, -z'
'x-1/2, -y-1/2, z-1/2'

loop_
_atom_site_label
_atom_site_type_symbol
_atom_site_fract_x
_atom_site_fract_y
_atom_site_fract_z
_atom_site_U_iso_or_equiv
_atom_site_adp_type
_atom_site_occupancy
_atom_site_site_symmetry_order
_atom_site_calc_flag
_atom_site_refinement_flags_posn
_atom_site_refinement_flags_adp
_atom_site_refinement_flags_occupancy
_atom_site_disorder_assembly
_atom_site_disorder_group
N1 N 0.50050(11) 0.33448(7) 0.07044(9) 0.0245(3) Uani 1 1 d . . . . .
C2 C 0.47913(13) 0.38735(8) 0.13505(11) 0.0230(3) Uani 1 1 d . . . . .
C3 C 0.53949(12) 0.38367(8) 0.25675(11) 0.0196(3) Uani 1 1 d . . . . .
C4 C 0.62259(12) 0.32254(8) 0.31076(11) 0.0185(3) Uani 1 1 d . . . . .
C4A C 0.64768(12) 0.26474(8) 0.24249(11) 0.0193(3) Uani 1 1 d . . . . .
C5 C 0.73301(13) 0.20000(8) 0.28862(12) 0.0227(3) Uani 1 1 d . . . . .
H5 H 0.7752 0.1930 0.3687 0.027 Uiso 1 1 calc R U . . .
C6 C 0.75496(14) 0.14751(9) 0.21837(12) 0.0262(3) Uani 1 1 d . . . . .
H6 H 0.8130 0.1047 0.2501 0.031 Uiso 1 1 calc R U . . .
C7 C 0.69201(15) 0.15660(9) 0.09921(12) 0.0274(3) Uani 1 1 d . . . . .
H7 H 0.7078 0.1199 0.0513 0.033 Uiso 1 1 calc R U . . .
C8 C 0.60842(14) 0.21801(9) 0.05248(12) 0.0253(3) Uani 1 1 d . . . . .
H8 H 0.5659 0.2234 -0.0278 0.030 Uiso 1 1 calc R U . . .
C8A C 0.58441(13) 0.27378(8) 0.12257(11) 0.0210(3) Uani 1 1 d . . . . .
C21 C 0.38988(16) 0.45443(10) 0.07415(13) 0.0347(4) Uani 1 1 d . . . . .
H21A H 0.3651 0.4499 -0.0077 0.052 Uiso 1 1 calc R U . . .
H21B H 0.4390 0.5029 0.1021 0.052 Uiso 1 1 calc R U . . .
H21C H 0.3077 0.4541 0.0886 0.052 Uiso 1 1 calc R U . . .
C31 C 0.52663(13) 0.45237(8) 0.32438(11) 0.0198(3) Uani 1 1 d . . . . .
O31 O 0.62058(9) 0.49837(6) 0.36182(8) 0.0266(2) Uani 1 1 d . . . . .
C32 C 0.40230(13) 0.46458(8) 0.34169(11) 0.0208(3) Uani 1 1 d . . . . .
H32 H 0.3960 0.5097 0.3811 0.025 Uiso 1 1 calc R U . . .
C33 C 0.29732(13) 0.41592(8) 0.30516(11) 0.0194(3) Uani 1 1 d . . . . .
H33 H 0.3069 0.3699 0.2691 0.023 Uiso 1 1 calc R U . . .
C331 C 0.16875(13) 0.42718(8) 0.31570(11) 0.0193(3) Uani 1 1 d . . . . .
C332 C 0.14175(14) 0.49368(8) 0.36475(12) 0.0262(3) Uani 1 1 d . . . . .
H332 H 0.2090 0.5326 0.3944 0.031 Uiso 1 1 calc R U . . .
C333 C 0.01733(15) 0.50288(10) 0.37006(14) 0.0333(3) Uani 1 1 d . . . . .
H333 H -0.0004 0.5482 0.4030 0.040 Uiso 1 1 calc R U . . .
C334 C -0.08161(15) 0.44641(10) 0.32762(13) 0.0328(4) Uani 1 1 d . . . . .
H334 H -0.1669 0.4532 0.3312 0.039 Uiso 1 1 calc R U . . .
C335 C -0.05566(14) 0.38027(10) 0.28013(12) 0.0296(3) Uani 1 1 d . . . . .
H335 H -0.1230 0.3413 0.2517 0.035 Uiso 1 1 calc R U . . .
C336 C 0.06872(13) 0.37057(8) 0.27388(11) 0.0234(3) Uani 1 1 d . . . . .
H336 H 0.0857 0.3250 0.2409 0.028 Uiso 1 1 calc R U . . .
C41 C 0.68716(13) 0.31651(8) 0.43629(11) 0.0200(3) Uani 1 1 d . . . . .
H41 H 0.7827 0.3103 0.4722 0.024 Uiso 1 1 calc R U . . .
C42 C 0.61803(13) 0.31935(8) 0.50155(11) 0.0200(3) Uani 1 1 d . . . . .
H42 H 0.5222 0.3219 0.4631 0.024 Uiso 1 1 calc R U . . .
C421 C 0.67429(13) 0.31903(8) 0.62634(11) 0.0199(3) Uani 1 1 d . . . . .
C422 C 0.81289(14) 0.31078(9) 0.69415(12) 0.0256(3) Uani 1 1 d . . . . .
H422 H 0.8733 0.2998 0.6595 0.031 Uiso 1 1 calc R U . . .
C423 C 0.86295(15) 0.31846(9) 0.81107(12) 0.0280(3) Uani 1 1 d . . . . .
H423 H 0.9574 0.3131 0.8554 0.034 Uiso 1 1 calc R U . . .
C424 C 0.77691(15) 0.33401(8) 0.86502(11) 0.0261(3) Uani 1 1 d . . . . .
C425 C 0.63899(15) 0.33978(8) 0.79848(12) 0.0252(3) Uani 1 1 d . . . . .
H425 H 0.5785 0.3487 0.8338 0.030 Uiso 1 1 calc R U . . .
C426 C 0.58807(14) 0.33272(8) 0.68099(11) 0.0223(3) Uani 1 1 d . . . . .
H426 H 0.4933 0.3372 0.6371 0.027 Uiso 1 1 calc R U . . .
C427 C 0.83420(18) 0.34530(11) 0.99217(13) 0.0370(4) Uani 1 1 d . . . . .
H42A H 0.8649 0.2956 1.0302 0.055 Uiso 1 1 calc R U . . .
H42B H 0.7640 0.3665 1.0136 0.055 Uiso 1 1 calc R U . . .
H42C H 0.9109 0.3811 1.0153 0.055 Uiso 1 1 calc R U . . .

loop_
_atom_site_aniso_label
_atom_site_aniso_U_11
_atom_site_aniso_U_22
_atom_site_aniso_U_33
_atom_site_aniso_U_23
_atom_site_aniso_U_13
_atom_site_aniso_U_12
N1 0.0218(6) 0.0317(7) 0.0208(5) 0.0000(5) 0.0095(5) 0.0000(5)
C2 0.0183(6) 0.0288(7) 0.0229(6) 0.0008(5) 0.0094(5) -0.0003(5)
C3 0.0143(6) 0.0245(7) 0.0222(6) -0.0015(5) 0.0097(5) -0.0023(5)
C4 0.0137(6) 0.0230(7) 0.0206(6) -0.0018(5) 0.0089(5) -0.0037(5)
C4A 0.0145(6) 0.0231(7) 0.0231(6) -0.0025(5) 0.0105(5) -0.0043(5)
C5 0.0192(6) 0.0250(7) 0.0249(6) -0.0012(5) 0.0101(5) -0.0015(5)
C6 0.0227(7) 0.0252(7) 0.0335(7) -0.0021(6) 0.0145(6) 0.0000(6)
C7 0.0292(7) 0.0278(7) 0.0326(7) -0.0095(6) 0.0201(6) -0.0067(6)
C8 0.0248(7) 0.0320(8) 0.0227(6) -0.0061(6) 0.0132(5) -0.0068(6)
C8A 0.0166(6) 0.0265(7) 0.0226(6) -0.0022(5) 0.0106(5) -0.0046(5)
C21 0.0366(8) 0.0403(9) 0.0264(7) 0.0067(7) 0.0122(6) 0.0126(7)
C31 0.0178(6) 0.0218(7) 0.0200(6) 0.0022(5) 0.0080(5) 0.0005(5)
O31 0.0202(5) 0.0260(5) 0.0352(5) -0.0035(4) 0.0129(4) -0.0048(4)
C32 0.0195(6) 0.0206(7) 0.0241(6) -0.0011(5) 0.0108(5) 0.0013(5)
C33 0.0196(6) 0.0190(6) 0.0205(6) 0.0006(5) 0.0091(5) 0.0026(5)
C331 0.0175(6) 0.0215(6) 0.0195(6) 0.0029(5) 0.0081(5) 0.0009(5)
C332 0.0223(7) 0.0241(7) 0.0351(8) -0.0025(6) 0.0145(6) -0.0005(5)
C333 0.0287(8) 0.0351(9) 0.0413(9) -0.0017(7) 0.0196(7) 0.0066(6)
C334 0.0192(7) 0.0506(10) 0.0333(8) 0.0052(7) 0.0156(6) 0.0037(7)
C335 0.0208(7) 0.0420(9) 0.0258(7) 0.0026(6) 0.0095(6) -0.0081(6)
C336 0.0224(7) 0.0267(7) 0.0213(6) 0.0003(5) 0.0093(5) -0.0030(5)
C41 0.0167(6) 0.0206(6) 0.0210(6) -0.0016(5) 0.0062(5) -0.0001(5)
C42 0.0184(6) 0.0187(6) 0.0223(6) 0.0007(5) 0.0076(5) 0.0008(5)
C421 0.0221(6) 0.0165(6) 0.0217(6) 0.0009(5) 0.0096(5) 0.0015(5)
C422 0.0224(7) 0.0312(8) 0.0239(7) 0.0016(6) 0.0100(5) 0.0070(6)
C423 0.0246(7) 0.0328(8) 0.0227(7) 0.0026(6) 0.0056(5) 0.0049(6)
C424 0.0340(8) 0.0225(7) 0.0211(7) 0.0014(5) 0.0104(6) -0.0002(6)
C425 0.0325(7) 0.0226(7) 0.0260(7) 0.0001(5) 0.0176(6) 0.0005(6)
C426 0.0226(7) 0.0202(7) 0.0256(7) 0.0012(5) 0.0113(5) 0.0014(5)
C427 0.0431(9) 0.0442(10) 0.0228(7) -0.0009(7) 0.0126(7) -0.0018(8)

loop_
_atom_type_symbol
_atom_type_description
_atom_type_scat_dispersion_real
_atom_type_scat_dispersion_imag
_atom_type_scat_source
C C 0.0033 0.0016 'International Tables Vol C Tables 4.2.6.8 and 6.1.1.4'
H H 0.0000 0.0000 'International Tables Vol C Tables 4.2.6.8 and 6.1.1.4'
N N 0.0061 0.0033 'International Tables Vol C Tables 4.2.6.8 and 6.1.1.4'
O O 0.0106 0.0060 'International Tables Vol C Tables 4.2.6.8 and 6.1.1.4'

loop_
_geom_angle_atom_site_label_1
_geom_angle_atom_site_label_2
_geom_angle_atom_site_label_3
_geom_angle
_geom_angle_site_symmetry_1
_geom_angle_site_symmetry_3
_geom_angle_publ_flag
C2 N1 C8A 118.33(12) . . ?
N1 C2 C3 122.71(13) . . ?
N1 C2 C21 116.50(12) . . ?
C3 C2 C21 120.77(12) . . ?
C4 C3 C2 119.85(12) . . ?
C4 C3 C31 120.49(11) . . ?
C2 C3 C31 119.12(12) . . ?
C3 C4 C4A 118.41(11) . . ?
C3 C4 C41 121.64(12) . . ?
C4A C4 C41 119.94(12) . . ?
C5 C4A C8A 118.98(12) . . ?
C5 C4A C4 123.39(12) . . ?
C8A C4A C4 117.63(12) . . ?
C6 C5 C4A 120.42(13) . . ?
C6 C5 H5 119.8 . . ?
C4A C5 H5 119.8 . . ?
C5 C6 C7 120.52(14) . . ?
C5 C6 H6 119.7 . . ?
C7 C6 H6 119.7 . . ?
C8 C7 C6 120.28(13) . . ?
C8 C7 H7 119.9 . . ?
C6 C7 H7 119.9 . . ?
C7 C8 C8A 120.72(13) . . ?
C7 C8 H8 119.6 . . ?
C8A C8 H8 119.6 . . ?
N1 C8A C8 117.88(12) . . ?
N1 C8A C4A 123.05(12) . . ?
C8 C8A C4A 119.07(13) . . ?
C2 C21 H21A 109.5 . . ?
C2 C21 H21B 109.5 . . ?
H21A C21 H21B 109.5 . . ?
C2 C21 H21C 109.5 . . ?
H21A C21 H21C 109.5 . . ?
H21B C21 H21C 109.5 . . ?
O31 C31 C32 120.73(12) . . ?
O31 C31 C3 118.81(11) . . ?
C32 C31 C3 120.44(11) . . ?
C33 C32 C31 123.75(12) . . ?
C33 C32 H32 118.1 . . ?
C31 C32 H32 118.1 . . ?
C32 C33 C331 125.84(12) . . ?
C32 C33 H33 117.1 . . ?
C331 C33 H33 117.1 . . ?
C336 C331 C332 118.75(12) . . ?
C336 C331 C33 119.08(12) . . ?
C332 C331 C33 122.15(12) . . ?
C333 C332 C331 120.20(13) . . ?
C333 C332 H332 119.9 . . ?
C331 C332 H332 119.9 . . ?
C332 C333 C334 120.53(14) . . ?
C332 C333 H333 119.7 . . ?
C334 C333 H333 119.7 . . ?
C335 C334 C333 119.78(13) . . ?
C335 C334 H334 120.1 . . ?
C333 C334 H334 120.1 . . ?
C334 C335 C336 120.18(14) . . ?
C334 C335 H335 119.9 . . ?
C336 C335 H335 119.9 . . ?
C335 C336 C331 120.55(13) . . ?
C335 C336 H336 119.7 . . ?
C331 C336 H336 119.7 . . ?
C42 C41 C4 123.37(12) . . ?
C42 C41 H41 118.3 . . ?
C4 C41 H41 118.3 . . ?
C41 C42 C421 126.98(12) . . ?
C41 C42 H42 116.5 . . ?
C421 C42 H42 116.5 . . ?
C426 C421 C422 117.83(12) . . ?
C426 C421 C42 119.17(12) . . ?
C422 C421 C42 122.85(12) . . ?
C423 C422 C421 120.82(13) . . ?
C423 C422 H422 119.6 . . ?
C421 C422 H422 119.6 . . ?
C422 C423 C424 121.13(13) . . ?
C422 C423 H423 119.4 . . ?
C424 C423 H423 119.4 . . ?
C425 C424 C423 118.23(13) . . ?
C425 C424 C427 121.48(13) . . ?
C423 C424 C427 120.28(13) . . ?
C424 C425 C426 120.95(13) . . ?
C424 C425 H425 119.5 . . ?
C426 C425 H425 119.5 . . ?
C425 C426 C421 120.98(13) . . ?
C425 C426 H426 119.5 . . ?
C421 C426 H426 119.5 . . ?
C424 C427 H42A 109.5 . . ?
C424 C427 H42B 109.5 . . ?
H42A C427 H42B 109.5 . . ?
C424 C427 H42C 109.5 . . ?
H42A C427 H42C 109.5 . . ?
H42B C427 H42C 109.5 . . ?

loop_
_geom_bond_atom_site_label_1
_geom_bond_atom_site_label_2
_geom_bond_distance
_geom_bond_site_symmetry_2
_geom_bond_publ_flag
N1 C2 1.3207(18) . ?
N1 C8A 1.3725(18) . ?
C2 C3 1.4330(18) . ?
C2 C21 1.510(2) . ?
C3 C4 1.3798(19) . ?
C3 C31 1.5156(19) . ?
C4 C4A 1.4308(18) . ?
C4 C41 1.4807(17) . ?
C4A C5 1.4199(19) . ?
C4A C8A 1.4202(18) . ?
C5 C6 1.3712(19) . ?
C5 H5 0.9500 . ?
C6 C7 1.411(2) . ?
C6 H6 0.9500 . ?
C7 C8 1.367(2) . ?
C7 H7 0.9500 . ?
C8 C8A 1.4179(19) . ?
C8 H8 0.9500 . ?
C21 H21A 0.9800 . ?
C21 H21B 0.9800 . ?
C21 H21C 0.9800 . ?
C31 O31 1.2249(16) . ?
C31 C32 1.4658(17) . ?
C32 C33 1.3364(18) . ?
C32 H32 0.9500 . ?
C33 C331 1.4647(17) . ?
C33 H33 0.9500 . ?
C331 C336 1.3954(19) . ?
C331 C332 1.4019(19) . ?
C332 C333 1.384(2) . ?
C332 H332 0.9500 . ?
C333 C334 1.387(2) . ?
C333 H333 0.9500 . ?
C334 C335 1.381(2) . ?
C334 H334 0.9500 . ?
C335 C336 1.3905(19) . ?
C335 H335 0.9500 . ?
C336 H336 0.9500 . ?
C41 C42 1.3355(18) . ?
C41 H41 0.9500 . ?
C42 C421 1.4688(18) . ?
C42 H42 0.9500 . ?
C421 C426 1.3998(18) . ?
C421 C422 1.4002(19) . ?
C422 C423 1.3838(19) . ?
C422 H422 0.9500 . ?
C423 C424 1.397(2) . ?
C423 H423 0.9500 . ?
C424 C425 1.387(2) . ?
C424 C427 1.5092(19) . ?
C425 C426 1.3891(19) . ?
C425 H425 0.9500 . ?
C426 H426 0.9500 . ?
C427 H42A 0.9800 . ?
C427 H42B 0.9800 . ?
C427 H42C 0.9800 . ?

loop_
_geom_hbond_atom_site_label_D
_geom_hbond_atom_site_label_H
_geom_hbond_atom_site_label_A
_geom_hbond_distance_DH
_geom_hbond_distance_HA
_geom_hbond_distance_DA
_geom_hbond_angle_DHA
_geom_hbond_site_symmetry_A
_geom_hbond_publ_flag
C334 H334 O31 0.95 2.61 3.542(2) 168 1_455 no
C7 H7 Cg5 0.95 2.93 3.6437(16) 133 4_665 no
C422 H422 Cg1 0.95 2.93 3.6300(17) 132 4_666 no

loop_
_geom_torsion_atom_site_label_1
_geom_torsion_atom_site_label_2
_geom_torsion_atom_site_label_3
_geom_torsion_atom_site_label_4
_geom_torsion
_geom_torsion_site_symmetry_1
_geom_torsion_site_symmetry_2
_geom_torsion_site_symmetry_3
_geom_torsion_site_symmetry_4
_geom_torsion_publ_flag
C8A N1 C2 C3 -0.21(19) . . . . ?
C8A N1 C2 C21 178.03(13) . . . . ?
N1 C2 C3 C4 -0.7(2) . . . . ?
C21 C2 C3 C4 -178.89(13) . . . . ?
N1 C2 C3 C31 170.96(12) . . . . ?
C21 C2 C3 C31 -7.21(19) . . . . ?
C2 C3 C4 C4A 0.97(18) . . . . ?
C31 C3 C4 C4A -170.59(11) . . . . ?
C2 C3 C4 C41 179.91(12) . . . . ?
C31 C3 C4 C41 8.35(18) . . . . ?
C3 C4 C4A C5 178.97(12) . . . . ?
C41 C4 C4A C5 0.01(18) . . . . ?
C3 C4 C4A C8A -0.34(17) . . . . ?
C41 C4 C4A C8A -179.30(11) . . . . ?
C8A C4A C5 C6 0.65(19) . . . . ?
C4 C4A C5 C6 -178.65(12) . . . . ?
C4A C5 C6 C7 -0.7(2) . . . . ?
C5 C6 C7 C8 0.1(2) . . . . ?
C6 C7 C8 C8A 0.5(2) . . . . ?
C2 N1 C8A C8 -179.00(12) . . . . ?
C2 N1 C8A C4A 0.88(19) . . . . ?
C7 C8 C8A N1 179.37(13) . . . . ?
C7 C8 C8A C4A -0.51(19) . . . . ?
C5 C4A C8A N1 -179.95(12) . . . . ?
C4 C4A C8A N1 -0.60(18) . . . . ?
C5 C4A C8A C8 -0.08(18) . . . . ?
C4 C4A C8A C8 179.27(11) . . . . ?
C4 C3 C31 O31 74.03(16) . . . . ?
C2 C3 C31 O31 -97.59(15) . . . . ?
C4 C3 C31 C32 -107.71(14) . . . . ?
C2 C3 C31 C32 80.67(16) . . . . ?
O31 C31 C32 C33 -178.58(13) . . . . ?
C3 C31 C32 C33 3.2(2) . . . . ?
C31 C32 C33 C331 -177.04(12) . . . . ?
C32 C33 C331 C336 -179.53(13) . . . . ?
C32 C33 C331 C332 1.6(2) . . . . ?
C336 C331 C332 C333 -0.7(2) . . . . ?
C33 C331 C332 C333 178.17(13) . . . . ?
C331 C332 C333 C334 0.4(2) . . . . ?
C332 C333 C334 C335 0.3(2) . . . . ?
C333 C334 C335 C336 -0.6(2) . . . . ?
C334 C335 C336 C331 0.2(2) . . . . ?
C332 C331 C336 C335 0.4(2) . . . . ?
C33 C331 C336 C335 -178.49(12) . . . . ?
C3 C4 C41 C42 54.17(19) . . . . ?
C4A C4 C41 C42 -126.90(14) . . . . ?
C4 C41 C42 C421 -175.61(13) . . . . ?
C41 C42 C421 C426 171.50(14) . . . . ?
C41 C42 C421 C422 -4.0(2) . . . . ?
C426 C421 C422 C423 -2.1(2) . . . . ?
C42 C421 C422 C423 173.53(14) . . . . ?
C421 C422 C423 C424 0.5(2) . . . . ?
C422 C423 C424 C425 1.5(2) . . . . ?
C422 C423 C424 C427 -177.57(15) . . . . ?
C423 C424 C425 C426 -2.0(2) . . . . ?
C427 C424 C425 C426 177.07(14) . . . . ?
C424 C425 C426 C421 0.5(2) . . . . ?
C422 C421 C426 C425 1.6(2) . . . . ?
C42 C421 C426 C425 -174.18(13) . . . . ?
